data_7212399
loop_
_publ_author_name
'Feng, Li-Chun'
'Sun, Ya-Wei'
'Tang, Wei-Jun'
'Xu, Li-Jin'
'Lam, Kim-Lung'
'Zhou, Zhongyuan'
'Chan, Albert S. C.'

_publ_section_title
;
 Highly efficient chemoselective construction of
 2,2-dimethyl-6-substituted 4-piperidones via multi-component tandem
 Mannich reaction in ionic liquids
;
_journal_issue 6
_journal_name_full 'Green Chemistry'
_journal_page_first 949
_journal_paper_doi 10.1039/b926498a
_journal_volume 12
_journal_year 2010
_chemical_formula_sum 'C13 H17 N O2'
_chemical_formula_weight 219.28
_chemical_name_common 6-(2-hydroxyphenyl)-2,2-dimethypiperidim-4-one
_chemical_name_systematic
;
?
;
_space_group_IT_number 2
_symmetry_cell_setting triclinic
_symmetry_space_group_name_Hall '-P 1'
_symmetry_space_group_name_H-M 'P -1'
_atom_sites_solution_hydrogens geom
_atom_sites_solution_primary direct
_atom_sites_solution_secondary difmap
_audit_creation_method SHELXL-97
_cell_angle_alpha 72.324(2)
_cell_angle_beta 85.809(2)
_cell_angle_gamma 79.963(2)
_cell_formula_units_Z 4
_cell_length_a 5.7313(7)
_cell_length_b 11.8701(14)
_cell_length_c 18.407(2)
_cell_measurement_reflns_used 4099
_cell_measurement_temperature 294(2)
_cell_measurement_theta_max 27.5
_cell_measurement_theta_min 1
_cell_volume 1174.6(2)
_computing_cell_refinement 'Bruker SMART'
_computing_data_collection 'Bruker SMART'
_computing_data_reduction 'Bruker SHELXTL'
_computing_molecular_graphics 'Bruker SHELXTL'
_computing_publication_material 'Bruker SHELXTL'
_computing_structure_refinement 'SHELXL-97 (Sheldrick, 1997)'
_computing_structure_solution 'SHELXS-97 (Sheldrick, 1990)'
_diffrn_ambient_temperature 294(2)
_diffrn_measured_fraction_theta_full 0.991
_diffrn_measured_fraction_theta_max 0.991
_diffrn_measurement_device_type 'Bruker CCD Area Detector'
_diffrn_measurement_method 'omega and phi scans'
_diffrn_radiation_monochromator graphite
_diffrn_radiation_source 'fine-focus sealed tube'
_diffrn_radiation_type MoK\a
_diffrn_radiation_wavelength 0.71073
_diffrn_reflns_av_R_equivalents 0.0441
_diffrn_reflns_av_sigmaI/netI 0.0703
_diffrn_reflns_limit_h_max 7
_diffrn_reflns_limit_h_min -7
_diffrn_reflns_limit_k_max 15
_diffrn_reflns_limit_k_min -15
_diffrn_reflns_limit_l_max 23
_diffrn_reflns_limit_l_min -23
_diffrn_reflns_number 11208
_diffrn_reflns_theta_full 27.60
_diffrn_reflns_theta_max 27.60
_diffrn_reflns_theta_min 1.82
_exptl_absorpt_coefficient_mu 0.083
_exptl_absorpt_correction_T_max 0.9803
_exptl_absorpt_correction_T_min 0.9754
_exptl_absorpt_correction_type multi-scan
_exptl_absorpt_process_details 'SABABS; Sheldrick 1996'
_exptl_crystal_colour colorless
_exptl_crystal_density_diffrn 1.240
_exptl_crystal_density_method 'not measured'
_exptl_crystal_description PLATE
_exptl_crystal_F_000 472
_exptl_crystal_size_max 0.30
_exptl_crystal_size_mid 0.26
_exptl_crystal_size_min 0.24
_refine_diff_density_max 0.181
_refine_diff_density_min -0.152
_refine_diff_density_rms 0.035
_refine_ls_extinction_method none
_refine_ls_goodness_of_fit_ref 1.016
_refine_ls_hydrogen_treatment constr
_refine_ls_matrix_type full
_refine_ls_number_parameters 293
_refine_ls_number_reflns 5412
_refine_ls_number_restraints 0
_refine_ls_restrained_S_all 1.016
_refine_ls_R_factor_all 0.1233
_refine_ls_R_factor_gt 0.0528
_refine_ls_shift/su_max 0.000
_refine_ls_shift/su_mean 0.000
_refine_ls_structure_factor_coef Fsqd
_refine_ls_weighting_details 'calc w=1/[\s^2^(Fo^2^)+(0.0607P)^2^+0.1083P] where P=(Fo^2^+2Fc^2^)/3'
_refine_ls_weighting_scheme calc
_refine_ls_wR_factor_gt 0.1274
_refine_ls_wR_factor_ref 0.1568
_reflns_number_gt 2654
_reflns_number_total 5412
_reflns_threshold_expression >2sigma(I)
_cod_data_source_file b926498a.txt
_cod_data_source_block flc15
_cod_depositor_comments
;
The following automatic conversions were performed:

'_symmetry_cell_setting' value 'Triclinic' changed to 'triclinic'
according to /home/saulius/struct/CIF-dictionaries/cif_core.dic
dictionary named 'cif_core.dic' version 2.4.2 from 2011-04-26.

Automatic conversion script
Id: cif_fix_values 1891 2012-01-12 08:04:46Z andrius 

The following automatic conversions were performed:

'_exptl_absorpt_correction_type' value 'multi-scans' was replaced
with the value 'multi-scan' as specified in the replacement file
'src/cod-tools/trunk/data/replacement-values/replacement_values.lst'.

Automatic conversion script
Id: cif_fix_values 5376 2017-05-30 11:51:03Z andrius 
;
_cod_original_sg_symbol_H-M P-1
_cod_database_code 7212399

loop_
_symmetry_equiv_pos_as_xyz
'x, y, z'
'-x, -y, -z'

loop_
_atom_site_label
_atom_site_type_symbol
_atom_site_fract_x
_atom_site_fract_y
_atom_site_fract_z
_atom_site_U_iso_or_equiv
_atom_site_adp_type
_atom_site_occupancy
_atom_site_symmetry_multiplicity
_atom_site_calc_flag
_atom_site_refinement_flags
O1 O 0.2878(2) 0.70149(12) 0.38258(9) 0.0750(4) Uani 1 1 d .
O2 O 1.0495(2) 0.86678(11) 0.54877(7) 0.0669(4) Uani 1 1 d .
H2 H 0.9774 0.8849 0.5070 0.080 Uiso 1 1 d .
N1 N 0.8373(2) 0.83354(12) 0.43621(7) 0.0454(4) Uani 1 1 d .
H1A H 0.9520 0.7897 0.4186 0.054 Uiso 1 1 d .
C1 C 0.7187(3) 0.74959(14) 0.49741(9) 0.0464(4) Uani 1 1 d .
H1 H 0.5899 0.7977 0.5181 0.056 Uiso 1 1 calc R
C2 C 0.6048(3) 0.66499(16) 0.46680(11) 0.0567(5) Uani 1 1 d .
H2A H 0.7277 0.6027 0.4582 0.068 Uiso 1 1 calc R
H2B H 0.4950 0.6267 0.5052 0.068 Uiso 1 1 calc R
C3 C 0.4755(3) 0.72762(15) 0.39424(11) 0.0557(5) Uani 1 1 d .
C4 C 0.5902(3) 0.82028(16) 0.33618(10) 0.0592(5) Uani 1 1 d .
H4A H 0.4747 0.8674 0.2982 0.071 Uiso 1 1 calc R
H4B H 0.7177 0.7807 0.3106 0.071 Uiso 1 1 calc R
C5 C 0.6905(3) 0.90471(15) 0.37013(9) 0.0463(4) Uani 1 1 d .
C6 C 0.4901(3) 0.98767(16) 0.39561(11) 0.0597(5) Uani 1 1 d .
H6A H 0.3856 0.9408 0.4304 0.090 Uiso 1 1 calc R
H6B H 0.4035 1.0394 0.3520 0.090 Uiso 1 1 calc R
H6C H 0.5549 1.0352 0.4206 0.090 Uiso 1 1 calc R
C7 C 0.8492(3) 0.97758(18) 0.31151(10) 0.0648(6) Uani 1 1 d .
H7A H 0.9097 1.0309 0.3328 0.097 Uiso 1 1 calc R
H7B H 0.7595 1.0233 0.2671 0.097 Uiso 1 1 calc R
H7C H 0.9789 0.9246 0.2975 0.097 Uiso 1 1 calc R
C8 C 0.8911(3) 0.68580(14) 0.56134(9) 0.0468(5) Uani 1 1 d .
C9 C 1.0445(3) 0.74841(15) 0.58388(10) 0.0502(5) Uani 1 1 d .
C10 C 1.1969(4) 0.69140(18) 0.64357(11) 0.0654(6) Uani 1 1 d .
H10 H 1.2993 0.7338 0.6574 0.078 Uiso 1 1 calc R
C11 C 1.1981(4) 0.5728(2) 0.68246(12) 0.0809(7) Uani 1 1 d .
H11 H 1.2997 0.5350 0.7230 0.097 Uiso 1 1 calc R
C12 C 1.0493(5) 0.51025(19) 0.66143(12) 0.0847(8) Uani 1 1 d .
H12 H 1.0500 0.4298 0.6877 0.102 Uiso 1 1 calc R
C13 C 0.8979(4) 0.56614(17) 0.60136(11) 0.0666(6) Uani 1 1 d .
H13 H 0.7984 0.5223 0.5876 0.080 Uiso 1 1 calc R
O3 O -0.2047(2) 0.58756(11) 0.07589(8) 0.0687(4) Uani 1 1 d .
O4 O 0.5476(2) 0.93248(11) -0.06317(7) 0.0707(4) Uani 1 1 d .
H4 H 0.4779 0.8951 -0.0226 0.085 Uiso 1 1 d .
N2 N 0.3457(2) 0.77039(12) 0.04069(8) 0.0484(4) Uani 1 1 d .
H2C H 0.4636 0.7105 0.0539 0.058 Uiso 1 1 d .
C14 C 0.2398(3) 0.75455(15) -0.02463(9) 0.0472(4) Uani 1 1 d .
H14 H 0.1119 0.8224 -0.0419 0.057 Uiso 1 1 calc R
C15 C 0.1272(3) 0.64029(15) -0.00410(10) 0.0535(5) Uani 1 1 d .
H15A H 0.0243 0.6452 -0.0449 0.064 Uiso 1 1 calc R
H15B H 0.2514 0.5719 -0.0001 0.064 Uiso 1 1 calc R
C16 C -0.0125(3) 0.62109(14) 0.06879(11) 0.0517(5) Uani 1 1 d .
C17 C 0.0987(3) 0.64183(17) 0.13306(10) 0.0600(5) Uani 1 1 d .
H17A H 0.2279 0.5768 0.1520 0.072 Uiso 1 1 calc R
H17B H -0.0175 0.6411 0.1742 0.072 Uiso 1 1 calc R
C18 C 0.1945(3) 0.76158(15) 0.10990(9) 0.0475(5) Uani 1 1 d .
C19 C -0.0079(4) 0.86592(17) 0.09544(12) 0.0657(6) Uani 1 1 d .
H19A H 0.0544 0.9398 0.0771 0.099 Uiso 1 1 calc R
H19B H -0.0963 0.8637 0.1421 0.099 Uiso 1 1 calc R
H19C H -0.1101 0.8604 0.0580 0.099 Uiso 1 1 calc R
C20 C 0.3500(4) 0.76485(19) 0.17261(11) 0.0702(6) Uani 1 1 d .
H20A H 0.4827 0.7011 0.1793 0.105 Uiso 1 1 calc R
H20B H 0.2593 0.7551 0.2194 0.105 Uiso 1 1 calc R
H20C H 0.4062 0.8404 0.1586 0.105 Uiso 1 1 calc R
C21 C 0.4242(3) 0.76377(15) -0.08929(9) 0.0461(4) Uani 1 1 d .
C22 C 0.5674(3) 0.85307(16) -0.10449(10) 0.0508(5) Uani 1 1 d .
C23 C 0.7353(3) 0.86424(18) -0.16334(10) 0.0619(6) Uani 1 1 d .
H23 H 0.8284 0.9243 -0.1733 0.074 Uiso 1 1 calc R
C24 C 0.7647(4) 0.78746(18) -0.20669(11) 0.0658(6) Uani 1 1 d .
H24 H 0.8805 0.7943 -0.2452 0.079 Uiso 1 1 calc R
C25 C 0.6252(4) 0.70043(18) -0.19393(11) 0.0687(6) Uani 1 1 d .
H25 H 0.6427 0.6499 -0.2246 0.082 Uiso 1 1 calc R
C26 C 0.4568(4) 0.68822(16) -0.13473(10) 0.0586(5) Uani 1 1 d .
H26 H 0.3644 0.6280 -0.1256 0.070 Uiso 1 1 calc R

loop_
_atom_site_aniso_label
_atom_site_aniso_U_11
_atom_site_aniso_U_22
_atom_site_aniso_U_33
_atom_site_aniso_U_23
_atom_site_aniso_U_13
_atom_site_aniso_U_12
O1 0.0557(8) 0.0831(8) 0.1046(10) -0.0473(8) -0.0039(7) -0.0237(7)
O2 0.0792(8) 0.0571(7) 0.0651(8) -0.0052(6) -0.0238(7) -0.0269(7)
N1 0.0438(7) 0.0493(8) 0.0438(8) -0.0117(6) 0.0004(6) -0.0137(6)
C1 0.0447(9) 0.0491(9) 0.0505(10) -0.0183(8) 0.0092(8) -0.0187(8)
C2 0.0583(11) 0.0558(10) 0.0631(11) -0.0218(9) 0.0088(9) -0.0247(9)
C3 0.0502(10) 0.0601(10) 0.0715(12) -0.0386(9) 0.0019(9) -0.0153(9)
C4 0.0609(11) 0.0676(11) 0.0553(11) -0.0233(9) -0.0059(9) -0.0159(10)
C5 0.0428(9) 0.0516(9) 0.0448(9) -0.0115(8) -0.0030(8) -0.0124(8)
C6 0.0574(11) 0.0577(11) 0.0611(12) -0.0138(9) -0.0037(9) -0.0071(9)
C7 0.0598(11) 0.0777(13) 0.0519(11) -0.0049(10) -0.0007(10) -0.0239(10)
C8 0.0555(10) 0.0442(9) 0.0392(9) -0.0104(8) 0.0089(8) -0.0117(8)
C9 0.0560(11) 0.0486(10) 0.0434(10) -0.0092(8) 0.0031(8) -0.0111(9)
C10 0.0702(13) 0.0724(13) 0.0476(11) -0.0099(10) -0.0103(10) -0.0062(11)
C11 0.1065(17) 0.0733(14) 0.0503(12) -0.0100(11) -0.0163(12) 0.0104(14)
C12 0.145(2) 0.0490(12) 0.0488(12) -0.0038(10) 0.0035(14) -0.0073(14)
C13 0.1014(15) 0.0508(11) 0.0454(11) -0.0085(9) 0.0058(11) -0.0199(11)
O3 0.0548(7) 0.0600(7) 0.0984(10) -0.0303(7) 0.0150(7) -0.0227(6)
O4 0.0909(9) 0.0696(7) 0.0665(8) -0.0294(6) 0.0217(7) -0.0460(7)
N2 0.0498(8) 0.0528(8) 0.0463(8) -0.0165(7) 0.0040(7) -0.0168(7)
C14 0.0483(10) 0.0482(9) 0.0482(10) -0.0149(8) -0.0021(8) -0.0146(8)
C15 0.0555(10) 0.0514(10) 0.0610(11) -0.0230(9) 0.0027(9) -0.0186(9)
C16 0.0493(10) 0.0376(9) 0.0699(12) -0.0162(8) 0.0043(9) -0.0133(8)
C17 0.0683(12) 0.0627(11) 0.0479(11) -0.0101(9) 0.0087(9) -0.0230(10)
C18 0.0507(10) 0.0530(10) 0.0424(9) -0.0158(8) 0.0050(8) -0.0177(8)
C19 0.0657(12) 0.0660(12) 0.0714(13) -0.0291(10) 0.0067(10) -0.0140(10)
C20 0.0748(13) 0.0922(14) 0.0520(11) -0.0260(10) -0.0042(10) -0.0257(12)
C21 0.0494(10) 0.0491(9) 0.0410(9) -0.0134(8) -0.0029(8) -0.0099(8)
C22 0.0560(10) 0.0517(10) 0.0447(10) -0.0122(8) 0.0011(8) -0.0135(9)
C23 0.0663(12) 0.0673(12) 0.0489(11) -0.0090(10) 0.0066(10) -0.0204(10)
C24 0.0693(13) 0.0720(13) 0.0466(11) -0.0090(10) 0.0111(10) -0.0062(11)
C25 0.0949(15) 0.0650(12) 0.0444(10) -0.0195(9) 0.0079(11) -0.0061(12)
C26 0.0769(13) 0.0552(10) 0.0483(10) -0.0179(9) 0.0032(10) -0.0197(10)

loop_
_atom_type_symbol
_atom_type_description
_atom_type_scat_dispersion_real
_atom_type_scat_dispersion_imag
_atom_type_scat_source
C C 0.0033 0.0016 'International Tables Vol C Tables 4.2.6.8 and 6.1.1.4'
H H 0.0000 0.0000 'International Tables Vol C Tables 4.2.6.8 and 6.1.1.4'
N N 0.0061 0.0033 'International Tables Vol C Tables 4.2.6.8 and 6.1.1.4'
O O 0.0106 0.0060 'International Tables Vol C Tables 4.2.6.8 and 6.1.1.4'

loop_
_geom_angle_atom_site_label_1
_geom_angle_atom_site_label_2
_geom_angle_atom_site_label_3
_geom_angle
C9 O2 H2 106.8
C1 N1 C5 115.79(13)
C1 N1 H1A 106.1
C5 N1 H1A 106.1
N1 C1 C8 109.19(13)
N1 C1 C2 111.81(14)
C8 C1 C2 114.24(14)
N1 C1 H1 107.1
C8 C1 H1 107.1
C2 C1 H1 107.1
C3 C2 C1 113.22(15)
C3 C2 H2A 108.9
C1 C2 H2A 108.9
C3 C2 H2B 108.9
C1 C2 H2B 108.9
H2A C2 H2B 107.7
O1 C3 C4 121.77(17)
O1 C3 C2 121.29(17)
C4 C3 C2 116.91(16)
C3 C4 C5 113.31(15)
C3 C4 H4A 108.9
C5 C4 H4A 108.9
C3 C4 H4B 108.9
C5 C4 H4B 108.9
H4A C4 H4B 107.7
N1 C5 C7 107.49(14)
N1 C5 C6 109.35(14)
C7 C5 C6 110.09(15)
N1 C5 C4 109.56(14)
C7 C5 C4 109.88(15)
C6 C5 C4 110.40(15)
C5 C6 H6A 109.5
C5 C6 H6B 109.5
H6A C6 H6B 109.5
C5 C6 H6C 109.5
H6A C6 H6C 109.5
H6B C6 H6C 109.5
C5 C7 H7A 109.5
C5 C7 H7B 109.5
H7A C7 H7B 109.5
C5 C7 H7C 109.5
H7A C7 H7C 109.5
H7B C7 H7C 109.5
C13 C8 C9 117.41(17)
C13 C8 C1 121.98(17)
C9 C8 C1 120.57(14)
O2 C9 C10 117.29(18)
O2 C9 C8 121.97(15)
C10 C9 C8 120.73(17)
C11 C10 C9 120.4(2)
C11 C10 H10 119.8
C9 C10 H10 119.8
C12 C11 C10 119.7(2)
C12 C11 H11 120.1
C10 C11 H11 120.1
C11 C12 C13 120.3(2)
C11 C12 H12 119.8
C13 C12 H12 119.8
C8 C13 C12 121.4(2)
C8 C13 H13 119.3
C12 C13 H13 119.3
C22 O4 H4 101.0
C14 N2 C18 116.51(13)
C14 N2 H2C 105.4
C18 N2 H2C 105.3
N2 C14 C21 108.61(14)
N2 C14 C15 112.85(13)
C21 C14 C15 114.06(15)
N2 C14 H14 107.0
C21 C14 H14 107.0
C15 C14 H14 107.0
C16 C15 C14 112.75(15)
C16 C15 H15A 109.0
C14 C15 H15A 109.0
C16 C15 H15B 109.0
C14 C15 H15B 109.0
H15A C15 H15B 107.8
O3 C16 C17 121.94(17)
O3 C16 C15 121.94(18)
C17 C16 C15 116.10(16)
C16 C17 C18 112.70(14)
C16 C17 H17A 109.1
C18 C17 H17A 109.1
C16 C17 H17B 109.1
C18 C17 H17B 109.1
H17A C17 H17B 107.8
N2 C18 C19 110.09(14)
N2 C18 C20 107.10(14)
C19 C18 C20 110.11(16)
N2 C18 C17 109.30(14)
C19 C18 C17 110.51(15)
C20 C18 C17 109.65(14)
C18 C19 H19A 109.5
C18 C19 H19B 109.5
H19A C19 H19B 109.5
C18 C19 H19C 109.5
H19A C19 H19C 109.5
H19B C19 H19C 109.5
C18 C20 H20A 109.5
C18 C20 H20B 109.5
H20A C20 H20B 109.5
C18 C20 H20C 109.5
H20A C20 H20C 109.5
H20B C20 H20C 109.5
C26 C21 C22 117.77(16)
C26 C21 C14 123.03(16)
C22 C21 C14 119.20(15)
O4 C22 C23 117.34(17)
O4 C22 C21 122.17(16)
C23 C22 C21 120.49(18)
C24 C23 C22 120.3(2)
C24 C23 H23 119.9
C22 C23 H23 119.9
C23 C24 C25 120.58(19)
C23 C24 H24 119.7
C25 C24 H24 119.7
C24 C25 C26 119.5(2)
C24 C25 H25 120.2
C26 C25 H25 120.2
C21 C26 C25 121.35(19)
C21 C26 H26 119.3
C25 C26 H26 119.3

loop_
_geom_bond_atom_site_label_1
_geom_bond_atom_site_label_2
_geom_bond_distance
O1 C3 1.221(2)
O2 C9 1.361(2)
O2 H2 0.8505
N1 C1 1.472(2)
N1 C5 1.476(2)
N1 H1A 0.8716
C1 C8 1.517(2)
C1 C2 1.542(2)
C1 H1 0.9800
C2 C3 1.495(3)
C2 H2A 0.9700
C2 H2B 0.9700
C3 C4 1.490(2)
C4 C5 1.536(3)
C4 H4A 0.9700
C4 H4B 0.9700
C5 C7 1.518(2)
C5 C6 1.522(2)
C6 H6A 0.9600
C6 H6B 0.9600
C6 H6C 0.9600
C7 H7A 0.9600
C7 H7B 0.9600
C7 H7C 0.9600
C8 C13 1.383(2)
C8 C9 1.402(3)
C9 C10 1.383(2)
C10 C11 1.371(3)
C10 H10 0.9300
C11 C12 1.368(3)
C11 H11 0.9300
C12 C13 1.382(3)
C12 H12 0.9300
C13 H13 0.9300
O3 C16 1.220(2)
O4 C22 1.366(2)
O4 H4 0.8556
N2 C14 1.461(2)
N2 C18 1.475(2)
N2 H2C 0.8793
C14 C21 1.524(2)
C14 C15 1.535(2)
C14 H14 0.9800
C15 C16 1.488(2)
C15 H15A 0.9700
C15 H15B 0.9700
C16 C17 1.486(3)
C17 C18 1.541(2)
C17 H17A 0.9700
C17 H17B 0.9700
C18 C19 1.515(2)
C18 C20 1.522(3)
C19 H19A 0.9600
C19 H19B 0.9600
C19 H19C 0.9600
C20 H20A 0.9600
C20 H20B 0.9600
C20 H20C 0.9600
C21 C26 1.383(3)
C21 C22 1.402(2)
C22 C23 1.386(3)
C23 C24 1.365(3)
C23 H23 0.9300
C24 C25 1.369(3)
C24 H24 0.9300
C25 C26 1.392(3)
C25 H25 0.9300
C26 H26 0.9300

loop_
_geom_hbond_atom_site_label_D
_geom_hbond_atom_site_label_H
_geom_hbond_atom_site_label_A
_geom_hbond_distance_DH
_geom_hbond_distance_HA
_geom_hbond_distance_DA
_geom_hbond_angle_DHA
O2 H2 N1 0.85 1.88 2.6379(19) 148.4
O4 H4 N2 0.86 1.83 2.6293(18) 155.6

loop_
_geom_torsion_atom_site_label_1
_geom_torsion_atom_site_label_2
_geom_torsion_atom_site_label_3
_geom_torsion_atom_site_label_4
_geom_torsion
C5 N1 C1 C8 -178.81(14)
C5 N1 C1 C2 53.78(19)
N1 C1 C2 C3 -43.6(2)
C8 C1 C2 C3 -168.25(15)
C1 C2 C3 O1 -140.82(17)
C1 C2 C3 C4 41.1(2)
O1 C3 C4 C5 137.20(18)
C2 C3 C4 C5 -44.7(2)
C1 N1 C5 C7 -175.71(15)
C1 N1 C5 C6 64.79(18)
C1 N1 C5 C4 -56.34(18)
C3 C4 C5 N1 49.74(19)
C3 C4 C5 C7 167.63(15)
C3 C4 C5 C6 -70.75(19)
N1 C1 C8 C13 -141.95(17)
C2 C1 C8 C13 -15.9(2)
N1 C1 C8 C9 40.5(2)
C2 C1 C8 C9 166.52(15)
C13 C8 C9 O2 -179.22(17)
C1 C8 C9 O2 -1.6(3)
C13 C8 C9 C10 0.4(3)
C1 C8 C9 C10 178.10(16)
O2 C9 C10 C11 178.75(18)
C8 C9 C10 C11 -0.9(3)
C9 C10 C11 C12 0.7(3)
C10 C11 C12 C13 -0.1(3)
C9 C8 C13 C12 0.2(3)
C1 C8 C13 C12 -177.44(18)
C11 C12 C13 C8 -0.4(3)
C18 N2 C14 C21 -178.67(13)
C18 N2 C14 C15 -51.17(19)
N2 C14 C15 C16 43.4(2)
C21 C14 C15 C16 167.95(14)
C14 C15 C16 O3 137.77(17)
C14 C15 C16 C17 -43.9(2)
O3 C16 C17 C18 -133.12(17)
C15 C16 C17 C18 48.5(2)
C14 N2 C18 C19 -67.40(18)
C14 N2 C18 C20 172.89(14)
C14 N2 C18 C17 54.17(18)
C16 C17 C18 N2 -51.0(2)
C16 C17 C18 C19 70.4(2)
C16 C17 C18 C20 -168.08(15)
N2 C14 C21 C26 138.05(16)
C15 C14 C21 C26 11.2(2)
N2 C14 C21 C22 -42.5(2)
C15 C14 C21 C22 -169.26(15)
C26 C21 C22 O4 179.55(16)
C14 C21 C22 O4 0.0(2)
C26 C21 C22 C23 0.0(3)
C14 C21 C22 C23 -179.48(16)
O4 C22 C23 C24 179.79(17)
C21 C22 C23 C24 -0.7(3)
C22 C23 C24 C25 1.6(3)
C23 C24 C25 C26 -1.9(3)
C22 C21 C26 C25 -0.3(3)
C14 C21 C26 C25 179.17(16)
C24 C25 C26 C21 1.2(3)
